data_4334114
loop_
_publ_author_name
'Shalina C. Bottorff'
'Adam L. Moore'
'Ariana R. Wemple'
'Dejan-Kre\<simir Bu\<car'
'Leonard R. MacGillivray'
'Paul D. Benny'

_publ_contact_author_address
;
Department of Chemistry,
Washington State University, 
PO Box 644630, 
Pullman, WA 99164, USA 
;
_publ_contact_author_email bennyp@wsu.edu
_publ_contact_author_name 'Bennny, Paul D.'
_publ_contact_author_phone 509-335-3858
_publ_section_title
;
 pH-Controlled Coordination Mode Rearrangements of "Clickable"
 Huisgen-Based Multidentate Ligands with [MI(CO)3]+ (M = Re,99mTc)
;
_journal_name_full 'Inorganic Chemistry'
_journal_page_first 2939
_journal_page_last 2950
_journal_paper_doi 10.1021/ic302330u
_journal_volume 52
_journal_year 2013
_chemical_formula_moiety 'C21 H18 N5 O5 Re'
_chemical_formula_sum 'C21 H18 N5 O5 Re'
_chemical_formula_weight 606.6
_chemical_name_systematic
;
 ?
;
_space_group_IT_number 2
_symmetry_cell_setting triclinic
_symmetry_space_group_name_Hall '-P 1'
_symmetry_space_group_name_H-M 'P -1'
_atom_sites_solution_hydrogens geom
_atom_sites_solution_primary direct
_atom_sites_solution_secondary difmap
_audit_creation_date 2011-01-04T00:04:29-00:00
_audit_creation_method 'WinGX routine CIF_UPDATE'
_cell_angle_alpha 66.640(5)
_cell_angle_beta 86.619(5)
_cell_angle_gamma 74.588(5)
_cell_formula_units_Z 2
_cell_length_a 7.6866(9)
_cell_length_b 11.9837(13)
_cell_length_c 12.6489(14)
_cell_measurement_reflns_used 4608
_cell_measurement_temperature 125(2)
_cell_measurement_theta_max 27.88
_cell_measurement_theta_min 1.00
_cell_volume 1029.8(2)
_computing_cell_refinement 'HKL Scalepack (Otwinowski & Minor, 1997)'
_computing_data_collection 'Collect (Nonius BV, 1997-2000)'
_computing_data_reduction 'HKL Denzo, Scalepack (Otwinowski & Minor, 1997)'
_computing_molecular_graphics 'Mercury (Macrae, 2008)'
_computing_publication_material 'WinGX (Farrugia, 1999)'
_computing_structure_refinement 'SHELXL (Sheldrick, 2008)'
_computing_structure_solution 'SHELXS (Sheldrick, 2008)'
_diffrn_ambient_temperature 125(2)
_diffrn_detector_area_resol_mean 9
_diffrn_measured_fraction_theta_full 0.985
_diffrn_measured_fraction_theta_max 0.985
_diffrn_measurement_device_type KappaCCD
_diffrn_measurement_method 'CCD phi and omega scans'
_diffrn_radiation_monochromator graphite
_diffrn_radiation_type MoK\a
_diffrn_radiation_wavelength 0.71073
_diffrn_reflns_av_R_equivalents 0.0136
_diffrn_reflns_av_unetI/netI 0.0212
_diffrn_reflns_limit_h_max 9
_diffrn_reflns_limit_h_min -9
_diffrn_reflns_limit_k_max 14
_diffrn_reflns_limit_k_min -14
_diffrn_reflns_limit_l_max 15
_diffrn_reflns_limit_l_min -15
_diffrn_reflns_number 6822
_diffrn_reflns_theta_full 25
_diffrn_reflns_theta_max 25
_diffrn_reflns_theta_min 5.87
_exptl_absorpt_coefficient_mu 5.946
_exptl_absorpt_correction_T_max 0.4141
_exptl_absorpt_correction_T_min 0.3417
_exptl_absorpt_correction_type multi-scan
_exptl_absorpt_process_details 'HKL Scalepack (Otwinowski & Minor, 1997)'
_exptl_crystal_colour colorless
_exptl_crystal_density_diffrn 1.956
_exptl_crystal_description prism
_exptl_crystal_F_000 588
_exptl_crystal_size_max 0.23
_exptl_crystal_size_mid 0.22
_exptl_crystal_size_min 0.18
_refine_diff_density_max 2.17
_refine_diff_density_min -0.776
_refine_diff_density_rms 0.096
_refine_ls_extinction_method none
_refine_ls_goodness_of_fit_ref 1.115
_refine_ls_hydrogen_treatment constr
_refine_ls_matrix_type full
_refine_ls_number_parameters 289
_refine_ls_number_reflns 3555
_refine_ls_number_restraints 5
_refine_ls_restrained_S_all 1.119
_refine_ls_R_factor_all 0.0187
_refine_ls_R_factor_gt 0.0182
_refine_ls_shift/su_max 0.001
_refine_ls_shift/su_mean 0
_refine_ls_structure_factor_coef Fsqd
_refine_ls_weighting_details 'calc w=1/[\s^2^(Fo^2^)+(0.0136P)^2^+2.6641P] where P=(Fo^2^+2Fc^2^)/3'
_refine_ls_weighting_scheme calc
_refine_ls_wR_factor_gt 0.0435
_refine_ls_wR_factor_ref 0.0437
_reflns_number_gt 3492
_reflns_number_total 3555
_reflns_threshold_expression >2\s(I)
_cod_data_source_file ic302330u_si_002_1.cif
_cod_data_source_block 8
_cod_database_code 4334114

loop_
_space_group_symop_operation_xyz
'x, y, z'
'-x, -y, -z'

loop_
_atom_site_label
_atom_site_type_symbol
_atom_site_fract_x
_atom_site_fract_y
_atom_site_fract_z
_atom_site_U_iso_or_equiv
_atom_site_adp_type
_atom_site_occupancy
_atom_site_symmetry_multiplicity
_atom_site_calc_flag
_atom_site_refinement_flags
C1 C 0.0633(4) 0.6307(3) 0.0570(3) 0.0156(6) Uani 1 1 d U
C2 C 0.0039(5) 0.5805(3) 0.2803(3) 0.0169(7) Uani 1 1 d U
C3 C 0.0038(5) 0.8125(3) 0.1327(3) 0.0161(6) Uani 1 1 d U
C4 C 0.3084(5) 0.6334(3) 0.4174(3) 0.0190(7) Uani 1 1 d .
C5 C 0.4092(5) 0.6560(3) 0.4900(3) 0.0235(8) Uani 1 1 d .
C6 C 0.5335(5) 0.7253(4) 0.4433(3) 0.0251(8) Uani 1 1 d .
C7 C 0.5518(5) 0.7703(3) 0.3253(3) 0.0222(8) Uani 1 1 d .
C8 C 0.4441(5) 0.7467(3) 0.2569(3) 0.0166(7) Uani 1 1 d .
C9 C 0.4475(5) 0.8003(3) 0.1279(3) 0.0172(7) Uani 1 1 d .
C10 C 0.5636(4) 0.6002(3) 0.1028(3) 0.0177(7) Uani 1 1 d .
C11 C 0.5363(4) 0.4765(3) 0.1918(3) 0.0142(7) Uani 1 1 d .
C12 C 0.3648(4) 0.7843(3) -0.0487(3) 0.0127(6) Uani 1 1 d .
C13 C 0.5216(4) 0.8227(3) -0.1143(3) 0.0127(6) Uani 1 1 d .
C14 C 0.6373(4) 0.7684(3) -0.1772(3) 0.0140(6) Uani 1 1 d .
C15 C 0.9178(5) 0.8172(4) -0.2793(3) 0.0201(7) Uani 1 1 d .
C16 C 0.8688(4) 0.8714(3) -0.4077(3) 0.0160(7) Uani 1 1 d .
C17 C 0.7524(5) 0.9899(4) -0.4619(3) 0.0259(8) Uani 1 1 d .
C18 C 0.7148(5) 1.0414(4) -0.5799(3) 0.0268(8) Uani 1 1 d .
C19 C 0.7954(5) 0.9737(3) -0.6443(3) 0.0217(8) Uani 1 1 d .
C20 C 0.9127(5) 0.8556(4) -0.5911(3) 0.0274(8) Uani 1 1 d .
C21 C 0.9487(5) 0.8042(3) -0.4725(3) 0.0237(8) Uani 1 1 d .
H4 H 0.2253 0.5842 0.4497 0.023 Uiso 1 1 calc R
H5 H 0.3934 0.6245 0.5707 0.028 Uiso 1 1 calc R
H6 H 0.605 0.7416 0.4914 0.03 Uiso 1 1 calc R
H7 H 0.6374 0.8171 0.2916 0.027 Uiso 1 1 calc R
H9A H 0.5682 0.8136 0.1048 0.021 Uiso 1 1 calc R
H9B H 0.357 0.8831 0.0956 0.021 Uiso 1 1 calc R
H10A H 0.6697 0.6164 0.129 0.021 Uiso 1 1 calc R
H10B H 0.5923 0.5902 0.0292 0.021 Uiso 1 1 calc R
H12A H 0.3235 0.7305 -0.0789 0.015 Uiso 1 1 calc R
H12B H 0.2642 0.8607 -0.0623 0.015 Uiso 1 1 calc R
H14 H 0.632 0.6982 -0.1932 0.017 Uiso 1 1 calc R
H15A H 0.9773 0.7259 -0.2532 0.024 Uiso 1 1 calc R
H15B H 1.0052 0.8581 -0.2654 0.024 Uiso 1 1 calc R
H17 H 0.6974 1.0367 -0.4175 0.031 Uiso 1 1 calc R
H18 H 0.6342 1.1227 -0.6162 0.032 Uiso 1 1 calc R
H19 H 0.7702 1.0084 -0.7253 0.026 Uiso 1 1 calc R
H20 H 0.969 0.8094 -0.6357 0.033 Uiso 1 1 calc R
H21 H 1.0284 0.7225 -0.4361 0.028 Uiso 1 1 calc R
N1 N 0.3240(4) 0.6792(2) 0.3017(2) 0.0137(6) Uani 1 1 d .
N2 N 0.4066(4) 0.7132(2) 0.0801(2) 0.0109(5) Uani 1 1 d .
N3 N 0.5778(4) 0.9214(3) -0.1141(3) 0.0220(7) Uani 1 1 d .
N4 N 0.7240(4) 0.9288(3) -0.1735(3) 0.0226(7) Uani 1 1 d .
N5 N 0.7602(4) 0.8353(3) -0.2116(2) 0.0149(6) Uani 1 1 d .
O1 O -0.0051(4) 0.6244(3) -0.0185(2) 0.0273(6) Uani 1 1 d U
O2 O -0.0984(4) 0.5343(3) 0.3440(2) 0.0310(6) Uani 1 1 d .
O3 O -0.1014(4) 0.9100(2) 0.1057(2) 0.0268(6) Uani 1 1 d U
O4 O 0.3771(3) 0.4779(2) 0.23046(19) 0.0150(5) Uani 1 1 d .
O5 O 0.6641(3) 0.3830(2) 0.2190(2) 0.0244(6) Uani 1 1 d .
Re1 Re 0.173386(16) 0.650868(11) 0.178158(10) 0.01081(5) Uani 1 1 d U

loop_
_atom_site_aniso_label
_atom_site_aniso_U_11
_atom_site_aniso_U_22
_atom_site_aniso_U_33
_atom_site_aniso_U_23
_atom_site_aniso_U_13
_atom_site_aniso_U_12
C1 0.0166(16) 0.0113(15) 0.0171(15) -0.0020(13) -0.0014(12) -0.0060(13)
C2 0.0162(16) 0.0163(16) 0.0138(16) -0.0022(13) 0.0033(11) -0.0039(12)
C3 0.0173(16) 0.0146(12) 0.0130(16) -0.0041(13) 0.0027(13) -0.0012(9)
C4 0.0181(17) 0.0200(17) 0.0116(16) -0.0039(14) 0.0015(13) 0.0027(13)
C5 0.0256(19) 0.0251(19) 0.0097(16) -0.0054(14) -0.0015(14) 0.0076(15)
C6 0.0240(19) 0.033(2) 0.0207(19) -0.0174(16) -0.0066(15) 0.0013(16)
C7 0.0229(19) 0.0258(19) 0.0219(19) -0.0133(15) -0.0003(15) -0.0066(15)
C8 0.0197(17) 0.0149(16) 0.0158(17) -0.0081(13) 0.0033(13) -0.0027(13)
C9 0.0245(18) 0.0178(17) 0.0143(17) -0.0081(14) 0.0037(14) -0.0114(14)
C10 0.0134(16) 0.0140(16) 0.0191(18) -0.0025(14) 0.0042(13) -0.0002(13)
C11 0.0179(17) 0.0133(16) 0.0112(16) -0.0049(13) 0.0003(13) -0.0034(13)
C12 0.0150(16) 0.0131(15) 0.0072(15) -0.0020(12) -0.0007(12) -0.0022(12)
C13 0.0173(16) 0.0106(15) 0.0079(15) -0.0020(12) -0.0001(12) -0.0027(12)
C14 0.0177(17) 0.0125(15) 0.0106(15) -0.0032(12) -0.0002(13) -0.0040(13)
C15 0.0138(17) 0.0281(19) 0.0142(17) -0.0047(14) 0.0040(13) -0.0050(14)
C16 0.0119(16) 0.0227(17) 0.0133(16) -0.0048(14) 0.0045(13) -0.0088(13)
C17 0.031(2) 0.0244(19) 0.0168(18) -0.0081(15) 0.0041(15) 0.0005(16)
C18 0.030(2) 0.0214(19) 0.0178(19) -0.0017(15) -0.0019(16) 0.0017(16)
C19 0.0228(19) 0.0274(19) 0.0143(17) -0.0058(15) -0.0008(14) -0.0093(15)
C20 0.029(2) 0.036(2) 0.0205(19) -0.0176(17) -0.0001(16) -0.0024(17)
C21 0.0210(18) 0.0221(19) 0.0232(19) -0.0083(15) -0.0012(15) 0.0013(15)
N1 0.0157(14) 0.0111(13) 0.0104(13) -0.0034(11) 0.0012(11) 0.0015(11)
N2 0.0136(13) 0.0107(13) 0.0076(13) -0.0027(10) -0.0002(10) -0.0033(11)
N3 0.0320(17) 0.0185(15) 0.0208(16) -0.0096(13) 0.0116(13) -0.0145(13)
N4 0.0329(18) 0.0236(16) 0.0188(15) -0.0112(13) 0.0111(13) -0.0172(14)
N5 0.0169(14) 0.0165(14) 0.0106(13) -0.0045(11) 0.0040(11) -0.0057(11)
O1 0.0310(15) 0.0285(14) 0.0235(13) -0.0088(11) -0.0064(11) -0.0102(12)
O2 0.0257(14) 0.0307(15) 0.0295(15) -0.0042(12) 0.0113(12) -0.0106(12)
O3 0.0267(14) 0.0175(11) 0.0273(14) -0.0064(11) 0.0007(11) 0.0046(9)
O4 0.0167(12) 0.0099(11) 0.0150(12) -0.0020(9) 0.0026(9) -0.0032(9)
O5 0.0210(13) 0.0143(12) 0.0272(14) -0.0021(10) 0.0032(11) 0.0027(10)
Re1 0.01114(8) 0.00983(8) 0.00989(8) -0.00276(5) 0.00195(5) -0.00232(5)

loop_
_atom_type_symbol
_atom_type_description
_atom_type_scat_dispersion_real
_atom_type_scat_dispersion_imag
_atom_type_scat_source
C C 0.0033 0.0016 'International Tables Vol C Tables 4.2.6.8 and 6.1.1.4'
H H 0 0 'International Tables Vol C Tables 4.2.6.8 and 6.1.1.4'
N N 0.0061 0.0033 'International Tables Vol C Tables 4.2.6.8 and 6.1.1.4'
O O 0.0106 0.006 'International Tables Vol C Tables 4.2.6.8 and 6.1.1.4'
Re Re -1.0185 7.231 'International Tables Vol C Tables 4.2.6.8 and 6.1.1.4'

loop_
_geom_angle_atom_site_label_1
_geom_angle_atom_site_label_2
_geom_angle_atom_site_label_3
_geom_angle
C1 Re1 N1 173.13(12)
C1 Re1 N2 96.90(12)
C1 Re1 O4 96.36(12)
C2 Re1 C1 89.34(14)
C2 Re1 C3 88.86(14)
C2 Re1 N1 97.43(13)
C2 Re1 N2 170.87(12)
C2 Re1 O4 94.05(12)
C3 Re1 C1 87.04(14)
C3 Re1 N1 94.26(12)
C3 Re1 N2 98.08(12)
C3 Re1 O4 175.53(12)
C4 C5 C6 118.9(3)
C4 C5 H5 120.6
C4 N1 Re1 125.9(2)
C5 C4 H4 118.9
C5 C6 H6 120.5
C6 C5 H5 120.6
C6 C7 C8 119.4(4)
C6 C7 H7 120.3
C7 C6 C5 118.9(3)
C7 C6 H6 120.5
C7 C8 C9 122.2(3)
C8 C7 H7 120.3
C8 C9 H9A 109.5
C8 C9 H9B 109.5
C8 C9 N2 110.7(3)
C8 N1 C4 118.5(3)
C8 N1 Re1 115.6(2)
C9 N2 C12 108.6(2)
C9 N2 Re1 104.82(19)
C10 N2 C12 109.9(2)
C10 N2 C9 110.8(3)
C10 N2 Re1 108.86(19)
C11 C10 H10A 108.4
C11 C10 H10B 108.4
C11 O4 Re1 119.5(2)
C12 N2 Re1 113.79(19)
C13 C12 H12A 108.8
C13 C12 H12B 108.8
C13 C12 N2 113.8(3)
C13 C14 H14 127.4
C14 C13 C12 129.7(3)
C14 N5 C15 128.9(3)
C14 N5 N4 110.8(3)
C16 C15 H15A 109.1
C16 C15 H15B 109.1
C16 C17 C18 120.9(3)
C16 C17 H17 119.5
C16 C21 C20 120.2(3)
C16 C21 H21 119.9
C17 C16 C15 121.1(3)
C17 C18 H18 120.2
C18 C17 H17 119.5
C18 C19 C20 120.0(3)
C18 C19 H19 120
C19 C18 C17 119.5(3)
C19 C18 H18 120.2
C19 C20 C21 120.1(3)
C19 C20 H20 119.9
C20 C19 H19 120
C20 C21 H21 119.9
C21 C16 C15 119.5(3)
C21 C16 C17 119.3(3)
C21 C20 H20 119.9
H9A C9 H9B 108.1
H10A C10 H10B 107.5
H12A C12 H12B 107.7
H15A C15 H15B 107.8
N1 C4 C5 122.3(3)
N1 C4 H4 118.9
N1 C8 C7 122.0(3)
N1 C8 C9 115.8(3)
N1 Re1 N2 76.24(10)
N2 C10 C11 115.5(3)
N2 C10 H10A 108.4
N2 C10 H10B 108.4
N2 C12 H12A 108.8
N2 C12 H12B 108.8
N2 C9 H9A 109.5
N2 C9 H9B 109.5
N3 C13 C12 122.2(3)
N3 C13 C14 108.1(3)
N3 N4 N5 107.0(3)
N4 N3 C13 108.8(3)
N4 N5 C15 120.2(3)
N5 C14 C13 105.2(3)
N5 C14 H14 127.4
N5 C15 C16 112.5(3)
N5 C15 H15A 109.1
N5 C15 H15B 109.1
O1 C1 Re1 176.9(3)
O2 C2 Re1 178.5(3)
O3 C3 Re1 179.0(3)
O4 C11 C10 117.1(3)
O4 Re1 N1 82.02(9)
O4 Re1 N2 78.68(9)
O5 C11 C10 118.1(3)
O5 C11 O4 124.7(3)

loop_
_geom_bond_atom_site_label_1
_geom_bond_atom_site_label_2
_geom_bond_distance
C1 O1 1.154(4)
C1 Re1 1.918(3)
C2 O2 1.173(4)
C2 Re1 1.897(3)
C4 C5 1.382(5)
C4 H4 0.95
C5 H5 0.95
C6 C5 1.385(6)
C6 H6 0.95
C7 C6 1.383(5)
C7 H7 0.95
C8 C7 1.385(5)
C8 C9 1.499(5)
C8 N1 1.341(4)
C9 H9A 0.99
C9 H9B 0.99
C9 N2 1.500(4)
C10 C11 1.524(4)
C10 H10A 0.99
C10 H10B 0.99
C10 N2 1.495(4)
C11 O4 1.289(4)
C11 O5 1.220(4)
C12 H12A 0.99
C12 H12B 0.99
C13 C12 1.493(4)
C13 C14 1.366(5)
C13 N3 1.364(4)
C14 H14 0.95
C15 C16 1.518(5)
C15 H15A 0.99
C15 H15B 0.99
C17 C16 1.383(5)
C17 H17 0.95
C18 C17 1.385(5)
C18 H18 0.95
C19 C18 1.380(5)
C19 C20 1.381(5)
C19 H19 0.95
C20 C21 1.390(5)
C20 H20 0.95
C21 C16 1.378(5)
C21 H21 0.95
N1 C4 1.354(4)
N2 C12 1.516(4)
N3 N4 1.318(4)
N4 N5 1.346(4)
N5 C14 1.342(4)
N5 C15 1.461(4)
O3 C3 1.162(4)
Re1 C3 1.909(3)
Re1 N1 2.177(3)
Re1 N2 2.241(3)
Re1 O4 2.120(2)
